data_4342749
loop_
_publ_author_name
'Winter, Ross S.'
'Long, De-Liang'
'Cronin, Leroy'

_publ_section_title
;
 Synthesis and Characterization of a Series of [M2(\b-SiW8O31)2](n-)
 Clusters and Mechanistic Insight into the Reorganization of {\b-SiW8O31}
 into {\a-SiW9O34}.
;
_journal_issue 8
_journal_name_full 'Inorganic chemistry'
_journal_page_first 4151
_journal_page_last 4155
_journal_paper_doi 10.1021/acs.inorgchem.5b00405
_journal_volume 54
_journal_year 2015
_chemical_formula_sum 'Fe2 H85 Na13 O104 Si2 W16'
_chemical_formula_weight 5158.02
_space_group_crystal_system triclinic
_space_group_IT_number 2
_space_group_name_Hall '-P 1'
_space_group_name_H-M_alt 'P -1'
_symmetry_space_group_name_Hall '-P 1'
_symmetry_space_group_name_H-M 'P -1'
_atom_sites_solution_primary direct
_atom_sites_solution_secondary difmap
_audit_creation_method SHELXL-2014/7
_cell_angle_alpha 110.929(2)
_cell_angle_beta 93.479(2)
_cell_angle_gamma 108.658(2)
_cell_formula_units_Z 1
_cell_length_a 11.8707(5)
_cell_length_b 13.4005(6)
_cell_length_c 16.7965(7)
_cell_measurement_reflns_used 9967
_cell_measurement_temperature 150(2)
_cell_measurement_theta_max 26.1
_cell_measurement_theta_min 2.48
_cell_volume 2317.77(18)
_computing_cell_refinement Apex2
_computing_data_collection Apex2
_computing_data_reduction Apex2
_computing_molecular_graphics Diamond3
_computing_publication_material WinGX
_computing_structure_refinement 'SHELXL-2014/7 (Sheldrick, 2014)'
_computing_structure_solution 'SHELXL-97 (Sheldrick, 2008)'
_diffrn_ambient_temperature 150(2)
_diffrn_measured_fraction_theta_full 0.999
_diffrn_measured_fraction_theta_max 0.999
_diffrn_measurement_device_type 'Bruker Apex II Quasar'
_diffrn_measurement_method '\w & \p scans'
_diffrn_radiation_type MoK\a
_diffrn_radiation_wavelength 0.71073
_diffrn_reflns_av_R_equivalents 0.0319
_diffrn_reflns_av_unetI/netI 0.0289
_diffrn_reflns_Laue_measured_fraction_full 0.999
_diffrn_reflns_Laue_measured_fraction_max 0.999
_diffrn_reflns_limit_h_max 14
_diffrn_reflns_limit_h_min -14
_diffrn_reflns_limit_k_max 16
_diffrn_reflns_limit_k_min -16
_diffrn_reflns_limit_l_max 20
_diffrn_reflns_limit_l_min -20
_diffrn_reflns_number 34898
_diffrn_reflns_point_group_measured_fraction_full 0.999
_diffrn_reflns_point_group_measured_fraction_max 0.999
_diffrn_reflns_theta_full 25.242
_diffrn_reflns_theta_max 25.997
_diffrn_reflns_theta_min 1.749
_diffrn_source '1uS Microfocus x-ray'
_exptl_absorpt_coefficient_mu 20.284
_exptl_absorpt_correction_T_max 0.811
_exptl_absorpt_correction_T_min 0.291
_exptl_absorpt_correction_type empirical
_exptl_absorpt_process_details SADABS
_exptl_crystal_colour brown
_exptl_crystal_density_diffrn 3.695
_exptl_crystal_density_method none
_exptl_crystal_description block
_exptl_crystal_F_000 2324
_exptl_crystal_size_max 0.191
_exptl_crystal_size_mid 0.039
_exptl_crystal_size_min 0.027
_refine_diff_density_max 2.64
_refine_diff_density_min -2.16
_refine_diff_density_rms 0.23
_refine_ls_extinction_method none
_refine_ls_goodness_of_fit_ref 1.027
_refine_ls_hydrogen_treatment undef
_refine_ls_matrix_type full
_refine_ls_number_parameters 658
_refine_ls_number_reflns 9108
_refine_ls_number_restraints 3
_refine_ls_restrained_S_all 1.028
_refine_ls_R_factor_all 0.0322
_refine_ls_R_factor_gt 0.0270
_refine_ls_shift/su_max 0.002
_refine_ls_shift/su_mean 0.000
_refine_ls_structure_factor_coef Fsqd
_refine_ls_weighting_details 'w=1/[\s^2^(Fo^2^)+(0.0296P)^2^+30.6083P] where P=(Fo^2^+2Fc^2^)/3'
_refine_ls_weighting_scheme calc
_refine_ls_wR_factor_gt 0.0668
_refine_ls_wR_factor_ref 0.0704
_reflns_Friedel_coverage 0.000
_reflns_number_gt 8093
_reflns_number_total 9108
_reflns_threshold_expression 'I > 2\s(I)'
_cod_data_source_file Fe2W16.cif
_cod_data_source_block rw930c1
_cod_depositor_comments
;Adding full bibliography for 4342749--4342755.cif.

The following automatic conversions were performed:

'_atom_sites_solution_primary' value 'direct methods' was changed to
'direct'.

Automatic conversion script
Id: cif_fix_values 6452 2018-10-05 10:23:21Z andrius 
;
_cod_original_cell_volume 2317.76(18)
_cod_database_code 4342749
_shelx_shelxl_version_number 2014/7
_shelx_space_group_comment
;
The symmetry employed for this shelxl refinement is uniquely defined
by the following loop, which should always be used as a source of
symmetry information in preference to the above space-group names.
They are only intended as comments.
;
_shelx_estimated_absorpt_t_min 0.113
_shelx_estimated_absorpt_t_max 0.610

loop_
_space_group_symop_operation_xyz
'x, y, z'
'-x, -y, -z'

loop_
_atom_site_label
_atom_site_type_symbol
_atom_site_fract_x
_atom_site_fract_y
_atom_site_fract_z
_atom_site_U_iso_or_equiv
_atom_site_adp_type
_atom_site_occupancy
_atom_site_site_symmetry_order
_atom_site_calc_flag
_atom_site_refinement_flags_posn
_atom_site_refinement_flags_occupancy
_atom_site_disorder_assembly
_atom_site_disorder_group
W1 W 0.2647(2) 0.3812(2) 0.14135(16) 0.0199(3) Uani 0.798(12) 1 d D P A 1
W2 W 0.5834(3) 0.5608(3) 0.2527(2) 0.0155(3) Uani 0.798(12) 1 d D P A 1
W3 W 0.5283(2) 0.2862(2) 0.13164(14) 0.0196(3) Uani 0.798(12) 1 d D P A 1
W1' W 0.2433(8) 0.3984(6) 0.1573(5) 0.0158(10) Uani 0.202(12) 1 d D P A 2
W2' W 0.5698(10) 0.5786(8) 0.2595(7) 0.0103(10) Uani 0.202(12) 1 d D P A 2
W3' W 0.5086(9) 0.3031(6) 0.1289(5) 0.0112(10) Uani 0.202(12) 1 d D P A 2
W4 W 0.71567(3) 0.42332(3) 0.32829(2) 0.01686(8) Uani 1 1 d . . A 1
W5 W 0.53610(3) 0.19444(3) 0.39372(2) 0.01606(7) Uani 1 1 d . . A 1
W6 W 0.23756(3) 0.12378(2) 0.37723(2) 0.01385(7) Uani 1 1 d . . A 1
W7 W 0.34559(3) 0.05970(3) 0.19565(2) 0.01997(8) Uani 1 1 d . . A 1
W8 W 0.10290(3) 0.18504(3) 0.20478(2) 0.01860(8) Uani 1 1 d . . A 1
Fe1 Fe 0.57464(9) 0.59423(8) 0.47293(6) 0.0110(2) Uani 1 1 d . . A 1
Na1 Na 1.0780(3) 0.4727(3) 0.3543(3) 0.0349(8) Uani 1 1 d . . A 1
Na2 Na 1.2190(3) 0.7532(3) 0.4192(3) 0.0327(8) Uani 1 1 d . . A 1
Na3 Na 0.7422(3) 0.0177(4) 0.3748(3) 0.0420(10) Uani 1 1 d . . A 1
Na4 Na 0.0863(6) 0.2919(5) -0.0929(4) 0.0593(19) Uani 0.75 1 d . P A 1
Na5 Na -0.1505(6) 0.2410(5) -0.0328(4) 0.0457(15) Uani 0.7 1 d . P A 1
Na6 Na 0.6379(12) 0.4761(12) 0.0178(9) 0.052(3) Uiso 0.35 1 d . P A 1
Na7 Na 0.2456(14) -0.1129(13) -0.0213(10) 0.050(4) Uiso 0.3 1 d . P A 1
Na8 Na 0.405(2) -0.237(2) 0.0899(16) 0.055(6) Uiso 0.2 1 d . P A 1
Na8' Na 0.5571(16) -0.2589(15) 0.1248(12) 0.062(4) Uiso 0.3 1 d . P B 3
Na9 Na 0.7358(18) -0.0436(18) 0.1573(13) 0.040(5) Uiso 0.2 1 d . P C 2
Na10 Na 0.8738(5) -0.2401(5) 0.4161(4) 0.0441(14) Uani 0.7 1 d . P A 1
Si1 Si 0.39959(17) 0.35071(17) 0.31891(13) 0.0122(4) Uani 1 1 d . . A 1
O1 O 0.2521(7) 0.3905(7) 0.0424(5) 0.051(2) Uani 1 1 d . . A 1
O2 O 0.1728(6) 0.4625(6) 0.1922(5) 0.0406(18) Uani 1 1 d . . A 1
O3 O 0.4115(5) 0.5114(5) 0.2073(4) 0.0295(14) Uani 1 1 d . . A 1
O4 O 0.3716(5) 0.2869(5) 0.1095(4) 0.0278(14) Uani 1 1 d . . A 1
O5 O 0.5854(6) 0.4456(5) 0.1433(4) 0.0322(15) Uani 1 1 d . . A 1
O6 O 0.6358(6) 0.6835(5) 0.2307(4) 0.0316(15) Uani 1 1 d . . A 1
O7 O 0.7304(5) 0.5497(5) 0.2913(4) 0.0211(12) Uani 1 1 d . . A 1
O8 O 0.5533(7) 0.2238(6) 0.0296(4) 0.048(2) Uani 1 1 d . . A 1
O9 O 0.6804(5) 0.3284(5) 0.2035(4) 0.0267(13) Uani 1 1 d . . A 1
O10 O 0.6854(4) 0.5086(4) 0.4300(3) 0.0155(11) Uani 1 1 d . . A 1
O11 O 0.8677(5) 0.4478(5) 0.3522(4) 0.0277(14) Uani 1 1 d . . A 1
O12 O 0.6500(5) 0.2858(5) 0.3473(4) 0.0200(12) Uani 1 1 d . . A 1
O13 O 0.5354(4) 0.3204(4) 0.4826(3) 0.0156(11) Uani 1 1 d . . A 1
O14 O 0.6322(5) 0.1474(5) 0.4396(4) 0.0267(13) Uani 1 1 d . . A 1
O15 O 0.4799(5) 0.0722(4) 0.2779(4) 0.0232(13) Uani 1 1 d . . A 1
O16 O 0.3831(5) 0.1054(4) 0.4167(4) 0.0185(11) Uani 1 1 d . . A 1
O17 O 0.2822(4) 0.2633(4) 0.4676(3) 0.0139(10) Uani 1 1 d . . A 1
O18 O 0.1294(5) 0.0374(4) 0.4127(4) 0.0192(12) Uani 1 1 d . . A 1
O19 O 0.2423(5) 0.0079(4) 0.2678(4) 0.0203(12) Uani 1 1 d . . A 1
O20 O 0.3239(6) -0.0705(5) 0.1132(4) 0.0328(15) Uani 1 1 d . . A 1
O21 O 0.2296(5) 0.1053(5) 0.1603(4) 0.0239(12) Uani 1 1 d . . A 1
O22 O 0.1384(5) 0.1629(5) 0.3089(4) 0.0189(11) Uani 1 1 d . . A 1
O23 O 0.0220(5) 0.2736(5) 0.2505(4) 0.0224(12) Uani 1 1 d . . A 1
O24 O 0.1354(5) 0.2353(5) 0.1119(4) 0.0260(13) Uani 1 1 d . . A 1
O25 O -0.0147(5) 0.0546(5) 0.1431(4) 0.0288(14) Uani 1 1 d . . A 1
O26 O 0.5621(5) 0.6244(5) 0.3660(4) 0.0190(11) Uani 1 1 d . . A 1
O27 O 0.4286(4) 0.4442(4) 0.4191(3) 0.0128(10) Uani 1 1 d . . A 1
O28 O 0.3866(4) 0.2251(4) 0.3207(3) 0.0140(10) Uani 1 1 d . . A 1
O29 O 0.5167(5) 0.3912(4) 0.2742(3) 0.0175(11) Uani 1 1 d . . A 1
O30 O 0.2782(5) 0.3371(5) 0.2598(3) 0.0195(12) Uani 1 1 d . . A 1
O31 O 0.4678(5) 0.1571(5) 0.1580(4) 0.0253(13) Uani 1 1 d . . A 1
O32 O 1.1050(5) 0.3731(5) 0.4401(4) 0.0266(13) Uani 1 1 d . . A 1
O33 O 1.1054(5) 0.6364(5) 0.4901(4) 0.0316(14) Uani 1 1 d . . A 1
O34 O 1.2866(5) 0.5999(6) 0.3733(4) 0.0316(15) Uani 1 1 d . . A 1
O35 O 1.0779(7) 0.6216(7) 0.2756(6) 0.062(2) Uani 1 1 d . . A 1
O36 O 1.1224(5) 0.8794(6) 0.4830(5) 0.0362(16) Uani 1 1 d . . A 1
O37 O 0.8090(8) 0.1471(8) 0.2985(7) 0.074(3) Uani 1 1 d . . A 1
O38 O 0.5926(8) -0.0845(7) 0.2361(6) 0.059(2) Uani 1 1 d . . A 1
O39 O -0.0294(8) 0.1471(6) -0.0382(5) 0.060(2) Uani 1 1 d . . A 1
O40 O 0.8764(6) -0.0840(6) 0.3427(5) 0.0456(18) Uani 1 1 d . . A 1
O41 O 0.5983(5) -0.1289(5) 0.4127(4) 0.0299(14) Uani 1 1 d . . A 1
O42 O 0.3689(8) -0.2883(8) 0.2039(7) 0.070(3) Uani 1 1 d . . A 1
O43 O 0.0204(9) 0.4194(8) 0.0256(7) 0.072(3) Uani 1 1 d . . A 1
O44 O -0.1055(8) 0.2261(7) -0.1818(6) 0.063(2) Uani 1 1 d . . A 1
O45 O 0.1477(8) 0.4450(8) -0.1427(7) 0.072(3) Uani 1 1 d . . A 1
O47 O 0.2317(7) 0.0572(7) -0.0239(5) 0.055(2) Uani 1 1 d . . A 1
O48 O 1.3635(6) 0.8685(6) 0.3641(5) 0.0408(18) Uani 1 1 d . . A 1
O49 O -0.2683(12) 0.3476(11) -0.0333(9) 0.064(4) Uani 0.7 1 d . P A 1
O50 O 0.5100(17) 0.4415(16) -0.0234(13) 0.047(5) Uiso 0.4 1 d . P A 1
O51 O 0.1534(14) 0.1453(14) -0.1697(11) 0.052(4) Uiso 0.5 1 d . P A 1
O52 O 0.4376(8) -0.0055(7) -0.0281(6) 0.033(2) Uiso 0.75 1 d . P A 1
O53 O -0.1531(13) 0.2663(13) 0.1200(9) 0.047(3) Uiso 0.6 1 d . P A 1
O54 O 0.6407(13) -0.1169(13) 0.1047(10) 0.059(4) Uiso 0.6 1 d . P A 1
O55 O 0.567(2) -0.318(2) 0.0662(17) 0.043(6) Uiso 0.3 1 d . P A 1
O52' O 0.5000 0.0000 0.0000 0.029(7) Uiso 0.3 2 d S P D 2
O53' O -0.1194(15) 0.3170(16) 0.1266(11) 0.028(4) Uiso 0.4 1 d . P E 2
O55' O 0.6437(14) -0.2302(13) 0.0859(10) 0.061(4) Uiso 0.6 1 d . P C 2

loop_
_atom_site_aniso_label
_atom_site_aniso_U_11
_atom_site_aniso_U_22
_atom_site_aniso_U_33
_atom_site_aniso_U_23
_atom_site_aniso_U_13
_atom_site_aniso_U_12
W1 0.0174(5) 0.0212(5) 0.0164(6) 0.0067(5) -0.0049(3) 0.0033(3)
W2 0.0172(5) 0.0125(8) 0.0143(6) 0.0050(6) -0.0008(3) 0.0034(4)
W3 0.0193(5) 0.0181(7) 0.0152(3) 0.0020(4) 0.0040(3) 0.0043(3)
W1' 0.020(2) 0.0115(15) 0.0133(18) 0.0028(13) -0.0012(12) 0.0056(11)
W2' 0.021(2) 0.0028(19) 0.0083(13) 0.0026(13) 0.0062(13) 0.0051(11)
W3' 0.020(2) 0.0052(15) 0.0078(11) 0.0033(9) 0.0050(14) 0.0021(11)
W4 0.01226(15) 0.01410(15) 0.01986(17) 0.00364(12) 0.00494(12) 0.00256(12)
W5 0.01017(14) 0.01124(15) 0.02559(17) 0.00591(13) 0.00244(12) 0.00425(11)
W6 0.00992(14) 0.01074(14) 0.01861(16) 0.00521(12) 0.00116(11) 0.00194(11)
W7 0.01615(16) 0.01258(15) 0.02135(17) -0.00116(13) 0.00417(12) 0.00174(12)
W8 0.01475(15) 0.01915(16) 0.01535(16) 0.00387(13) -0.00311(12) 0.00244(12)
Fe1 0.0080(5) 0.0115(5) 0.0121(5) 0.0048(4) -0.0015(4) 0.0023(4)
Na1 0.033(2) 0.0264(19) 0.039(2) 0.0094(17) 0.0015(16) 0.0079(16)
Na2 0.0226(17) 0.0296(19) 0.055(2) 0.0255(18) 0.0112(16) 0.0101(15)
Na3 0.030(2) 0.047(2) 0.069(3) 0.037(2) 0.0174(19) 0.0214(18)
Na4 0.076(4) 0.031(3) 0.046(4) 0.022(3) -0.027(3) -0.012(3)
Na5 0.047(3) 0.033(3) 0.047(4) 0.007(3) -0.008(3) 0.014(3)
Na10 0.038(3) 0.039(3) 0.044(3) 0.013(3) 0.008(3) 0.005(3)
Si1 0.0103(9) 0.0117(10) 0.0115(10) 0.0037(8) -0.0007(7) 0.0019(8)
O1 0.042(4) 0.052(5) 0.041(4) 0.031(4) -0.019(3) -0.015(4)
O2 0.040(4) 0.026(3) 0.046(4) 0.013(3) -0.018(3) 0.006(3)
O3 0.027(3) 0.022(3) 0.028(3) 0.012(3) -0.014(3) -0.004(3)
O4 0.030(3) 0.026(3) 0.015(3) 0.007(3) 0.001(2) -0.003(3)
O5 0.036(4) 0.028(3) 0.017(3) 0.006(3) 0.002(3) -0.004(3)
O6 0.032(3) 0.030(3) 0.023(3) 0.015(3) -0.006(3) -0.005(3)
O7 0.018(3) 0.019(3) 0.019(3) 0.006(2) 0.004(2) -0.001(2)
O8 0.048(4) 0.042(4) 0.025(4) 0.001(3) 0.020(3) -0.010(3)
O9 0.025(3) 0.022(3) 0.022(3) 0.002(3) 0.011(2) 0.001(2)
O10 0.011(2) 0.015(3) 0.019(3) 0.006(2) 0.003(2) 0.005(2)
O11 0.015(3) 0.025(3) 0.040(4) 0.011(3) 0.009(3) 0.006(2)
O12 0.015(3) 0.018(3) 0.026(3) 0.008(2) 0.008(2) 0.006(2)
O13 0.010(2) 0.014(3) 0.021(3) 0.009(2) 0.000(2) 0.002(2)
O14 0.018(3) 0.020(3) 0.047(4) 0.016(3) 0.005(3) 0.009(2)
O15 0.016(3) 0.009(3) 0.037(4) 0.001(2) 0.004(2) 0.004(2)
O16 0.012(3) 0.014(3) 0.031(3) 0.013(2) 0.003(2) 0.004(2)
O17 0.011(2) 0.014(3) 0.015(3) 0.006(2) 0.001(2) 0.003(2)
O18 0.011(3) 0.015(3) 0.028(3) 0.010(2) 0.003(2) 0.000(2)
O19 0.015(3) 0.014(3) 0.028(3) 0.005(2) 0.006(2) 0.004(2)
O20 0.030(3) 0.023(3) 0.030(4) -0.001(3) 0.014(3) 0.003(3)
O21 0.024(3) 0.018(3) 0.021(3) 0.003(2) 0.005(2) 0.003(2)
O22 0.013(3) 0.021(3) 0.020(3) 0.007(2) 0.000(2) 0.005(2)
O23 0.016(3) 0.028(3) 0.022(3) 0.009(3) 0.002(2) 0.009(2)
O24 0.028(3) 0.021(3) 0.012(3) 0.002(2) -0.009(2) -0.004(2)
O25 0.022(3) 0.025(3) 0.024(3) 0.002(3) -0.003(2) -0.001(3)
O26 0.016(3) 0.019(3) 0.020(3) 0.010(2) -0.001(2) 0.003(2)
O27 0.013(2) 0.011(2) 0.014(3) 0.005(2) 0.0004(19) 0.004(2)
O28 0.010(2) 0.011(2) 0.017(3) 0.003(2) 0.000(2) 0.002(2)
O29 0.018(3) 0.015(3) 0.016(3) 0.006(2) 0.001(2) 0.002(2)
O30 0.019(3) 0.018(3) 0.016(3) 0.006(2) -0.005(2) 0.003(2)
O31 0.025(3) 0.015(3) 0.022(3) -0.002(2) 0.008(2) 0.000(2)
O32 0.023(3) 0.034(3) 0.023(3) 0.009(3) 0.000(2) 0.015(3)
O33 0.027(3) 0.032(3) 0.042(4) 0.020(3) 0.010(3) 0.012(3)
O34 0.024(3) 0.037(4) 0.034(4) 0.010(3) -0.002(3) 0.018(3)
O35 0.040(4) 0.058(5) 0.093(7) 0.040(5) 0.000(4) 0.016(4)
O36 0.023(3) 0.034(4) 0.063(5) 0.029(4) 0.009(3) 0.012(3)
O37 0.064(6) 0.052(5) 0.130(9) 0.054(6) 0.057(6) 0.025(5)
O38 0.056(5) 0.047(5) 0.083(6) 0.023(5) 0.009(4) 0.032(4)
O39 0.081(6) 0.035(4) 0.039(4) 0.004(4) -0.035(4) 0.009(4)
O40 0.030(4) 0.045(4) 0.064(5) 0.028(4) 0.008(3) 0.010(3)
O41 0.026(3) 0.028(3) 0.041(4) 0.020(3) 0.006(3) 0.011(3)
O42 0.064(6) 0.056(5) 0.093(7) 0.053(5) -0.004(5) 0.006(4)
O43 0.070(6) 0.049(5) 0.088(7) 0.029(5) -0.019(5) 0.017(5)
O44 0.060(5) 0.036(4) 0.060(6) 0.012(4) -0.008(4) -0.011(4)
O45 0.043(5) 0.069(6) 0.131(9) 0.062(6) 0.042(5) 0.024(4)
O47 0.047(5) 0.056(5) 0.034(4) 0.000(4) -0.009(3) 0.008(4)
O48 0.026(3) 0.032(4) 0.079(6) 0.037(4) 0.013(3) 0.012(3)
O49 0.077(9) 0.062(8) 0.097(10) 0.063(8) 0.050(8) 0.039(7)

loop_
_atom_type_symbol
_atom_type_description
_atom_type_scat_dispersion_real
_atom_type_scat_dispersion_imag
_atom_type_scat_source
W W -0.8490 6.8722 'International Tables Vol C Tables 4.2.6.8 and 6.1.1.4'
Fe Fe 0.3463 0.8444 'International Tables Vol C Tables 4.2.6.8 and 6.1.1.4'
Na Na 0.0362 0.0249 'International Tables Vol C Tables 4.2.6.8 and 6.1.1.4'
Si Si 0.0817 0.0704 'International Tables Vol C Tables 4.2.6.8 and 6.1.1.4'
O O 0.0106 0.0060 'International Tables Vol C Tables 4.2.6.8 and 6.1.1.4'
H H 0.0000 0.0000 'International Tables Vol C Tables 4.2.6.8 and 6.1.1.4'

loop_
_geom_angle_atom_site_label_1
_geom_angle_atom_site_label_2
_geom_angle_atom_site_label_3
_geom_angle
_geom_angle_site_symmetry_1
_geom_angle_site_symmetry_3
O1 W1 O2 99.6(4) . .
O1 W1 O24 99.1(3) . .
O2 W1 O24 93.1(3) . .
O1 W1 O3 102.2(3) . .
O2 W1 O3 90.5(3) . .
O24 W1 O3 157.5(3) . .
O1 W1 O4 92.8(4) . .
O2 W1 O4 167.5(3) . .
O24 W1 O4 84.8(3) . .
O3 W1 O4 86.9(3) . .
O1 W1 O30 170.1(4) . .
O2 W1 O30 87.9(3) . .
O24 W1 O30 74.0(2) . .
O3 W1 O30 83.9(2) . .
O4 W1 O30 79.7(2) . .
O6 W2 O26 100.3(3) . .
O6 W2 O7 101.7(3) . .
O26 W2 O7 91.8(3) . .
O6 W2 O5 100.3(3) . .
O26 W2 O5 159.4(3) . .
O7 W2 O5 83.8(3) . .
O6 W2 O3 99.0(3) . .
O26 W2 O3 91.4(3) . .
O7 W2 O3 158.1(3) . .
O5 W2 O3 85.6(3) . .
O6 W2 O29 176.5(3) . .
O26 W2 O29 83.2(2) . .
O7 W2 O29 77.4(2) . .
O5 W2 O29 76.2(2) . .
O3 W2 O29 81.5(2) . .
O8 W3 O31 100.2(3) . .
O8 W3 O4 102.8(4) . .
O31 W3 O4 91.1(3) . .
O8 W3 O9 102.5(3) . .
O31 W3 O9 89.2(3) . .
O4 W3 O9 154.2(3) . .
O8 W3 O5 98.7(3) . .
O31 W3 O5 161.1(3) . .
O4 W3 O5 85.7(3) . .
O9 W3 O5 85.7(3) . .
O8 W3 O29 172.7(3) . .
O31 W3 O29 85.6(2) . .
O4 W3 O29 81.3(2) . .
O9 W3 O29 73.0(2) . .
O5 W3 O29 75.5(2) . .
O8 W3 Na6 63.5(3) . .
O31 W3 Na6 163.4(3) . .
O4 W3 Na6 90.1(3) . .
O9 W3 Na6 96.7(3) . .
O5 W3 Na6 35.4(3) . .
O29 W3 Na6 110.9(3) . .
O8 W3 Na8 17.3(5) . 2_655
O31 W3 Na8 117.1(4) . 2_655
O4 W3 Na8 98.0(4) . 2_655
O9 W3 Na8 104.7(4) . 2_655
O5 W3 Na8 81.8(4) . 2_655
O29 W3 Na8 157.3(4) . 2_655
Na6 W3 Na8 46.4(4) . 2_655
O11 W4 O10 103.9(3) . .
O11 W4 O12 99.2(3) . .
O10 W4 O12 92.1(2) . .
O11 W4 O9 99.7(3) . .
O10 W4 O9 156.0(2) . .
O12 W4 O9 88.3(2) . .
O11 W4 O7 98.2(3) . .
O10 W4 O7 87.9(2) . .
O12 W4 O7 162.1(2) . .
O9 W4 O7 84.6(2) . .
O11 W4 O29 170.6(2) . .
O10 W4 O29 83.5(2) . .
O12 W4 O29 86.2(2) . .
O9 W4 O29 72.6(2) . .
O7 W4 O29 76.0(2) . .
O14 W5 O13 104.3(3) . .
O14 W5 O12 99.1(3) . .
O13 W5 O12 92.3(2) . .
O14 W5 O15 100.0(3) . .
O13 W5 O15 155.2(2) . .
O12 W5 O15 88.4(2) . .
O14 W5 O16 98.1(2) . .
O13 W5 O16 88.0(2) . .
O12 W5 O16 162.2(2) . .
O15 W5 O16 83.9(2) . .
O14 W5 O28 170.4(2) . .
O13 W5 O28 82.9(2) . .
O12 W5 O28 86.9(2) . .
O15 W5 O28 72.4(2) . .
O16 W5 O28 75.50(19) . .
O18 W6 O17 101.9(2) . .
O18 W6 O22 101.1(2) . .
O17 W6 O22 92.4(2) . .
O18 W6 O16 101.8(2) . .
O17 W6 O16 90.3(2) . .
O22 W6 O16 155.9(2) . .
O18 W6 O19 99.5(2) . .
O17 W6 O19 158.3(2) . .
O22 W6 O19 86.7(2) . .
O16 W6 O19 82.1(2) . .
O18 W6 O28 174.6(2) . .
O17 W6 O28 83.1(2) . .
O22 W6 O28 80.6(2) . .
O16 W6 O28 75.87(19) . .
O19 W6 O28 75.4(2) . .
O20 W7 O21 104.8(3) . .
O20 W7 O19 99.8(3) . .
O21 W7 O19 88.0(2) . .
O20 W7 O31 98.6(3) . .
O21 W7 O31 91.9(3) . .
O19 W7 O31 161.0(2) . .
O20 W7 O15 100.4(3) . .
O21 W7 O15 154.8(2) . .
O19 W7 O15 85.8(2) . .
O31 W7 O15 86.2(2) . .
O20 W7 O28 171.4(3) . .
O21 W7 O28 82.9(2) . .
O19 W7 O28 76.2(2) . .
O31 W7 O28 85.0(2) . .
O15 W7 O28 71.86(19) . .
O20 W7 Na7 32.8(3) . .
O21 W7 Na7 75.6(3) . .
O19 W7 Na7 113.4(3) . .
O31 W7 Na7 84.9(3) . .
O15 W7 Na7 129.2(3) . .
O28 W7 Na7 155.8(3) . .
O25 W8 O23 101.6(3) . .
O25 W8 O22 100.7(3) . .
O23 W8 O22 94.1(2) . .
O25 W8 O24 97.1(3) . .
O23 W8 O24 95.8(3) . .
O22 W8 O24 157.4(2) . .
O25 W8 O21 88.8(3) . .
O23 W8 O21 169.6(2) . .
O22 W8 O21 84.7(2) . .
O24 W8 O21 81.9(2) . .
O25 W8 O30 166.4(3) . .
O23 W8 O30 90.4(2) . .
O22 W8 O30 84.8(2) . .
O24 W8 O30 74.9(2) . .
O21 W8 O30 79.2(2) . .
O17 Fe1 O26 91.9(2) 2_666 .
O17 Fe1 O13 90.4(2) 2_666 2_666
O26 Fe1 O13 89.6(2) . 2_666
O17 Fe1 O10 89.4(2) 2_666 .
O26 Fe1 O10 91.2(2) . .
O13 Fe1 O10 179.2(2) 2_666 .
O17 Fe1 O27 175.8(2) 2_666 .
O26 Fe1 O27 92.3(2) . .
O13 Fe1 O27 90.1(2) 2_666 .
O10 Fe1 O27 90.0(2) . .
O17 Fe1 O27 92.4(2) 2_666 2_666
O26 Fe1 O27 175.0(2) . 2_666
O13 Fe1 O27 87.8(2) 2_666 2_666
O10 Fe1 O27 91.4(2) . 2_666
O27 Fe1 O27 83.5(2) . 2_666
O32 Na1 O11 100.8(3) . .
O32 Na1 O34 100.9(2) . .
O11 Na1 O34 148.8(3) . .
O32 Na1 O33 87.4(2) . .
O11 Na1 O33 82.2(2) . .
O34 Na1 O33 76.7(2) . .
O32 Na1 O23 75.4(2) . 1_655
O11 Na1 O23 90.9(2) . 1_655
O34 Na1 O23 116.1(2) . 1_655
O33 Na1 O23 160.0(3) . 1_655
O32 Na1 O35 170.1(3) . .
O11 Na1 O35 84.4(2) . .
O34 Na1 O35 71.2(2) . .
O33 Na1 O35 85.0(3) . .
O23 Na1 O35 113.2(3) 1_655 .
O32 Na1 O2 126.3(2) . 1_655
O11 Na1 O2 118.2(2) . 1_655
O34 Na1 O2 63.6(2) . 1_655
O33 Na1 O2 130.8(2) . 1_655
O23 Na1 O2 68.9(2) 1_655 1_655
O35 Na1 O2 56.3(2) . 1_655
O32 Na1 Na2 122.3(2) . .
O11 Na1 Na2 104.12(19) . .
O34 Na1 Na2 44.88(16) . .
O33 Na1 Na2 46.84(17) . .
O23 Na1 Na2 152.8(2) 1_655 .
O35 Na1 Na2 47.9(2) . .
O2 Na1 Na2 83.98(17) 1_655 .
O36 Na2 O34 165.4(3) . .
O36 Na2 O48 99.5(3) . .
O34 Na2 O48 95.0(3) . .
O36 Na2 O33 86.1(2) . .
O34 Na2 O33 79.2(2) . .
O48 Na2 O33 169.3(3) . .
O36 Na2 O14 86.0(2) . 2_766
O34 Na2 O14 92.5(2) . 2_766
O48 Na2 O14 87.4(3) . 2_766
O33 Na2 O14 83.9(2) . 2_766
O36 Na2 O35 103.0(3) . .
O34 Na2 O35 77.5(3) . .
O48 Na2 O35 96.4(3) . .
O33 Na2 O35 91.2(3) . .
O14 Na2 O35 169.5(3) 2_766 .
O36 Na2 Na1 120.9(2) . .
O34 Na2 Na1 47.45(18) . .
O48 Na2 Na1 133.1(2) . .
O33 Na2 Na1 47.56(18) . .
O14 Na2 Na1 116.17(19) 2_766 .
O35 Na2 Na1 54.6(2) . .
O36 Na2 Na3 42.24(19) . 2_766
O34 Na2 Na3 134.1(2) . 2_766
O48 Na2 Na3 95.4(2) . 2_766
O33 Na2 Na3 82.6(2) . 2_766
O14 Na2 Na3 43.71(15) 2_766 2_766
O35 Na2 Na3 144.8(2) . 2_766
Na1 Na2 Na3 130.10(15) . 2_766
O36 Na2 Na10 40.49(19) . 1_565
O34 Na2 Na10 131.2(2) . 1_565
O48 Na2 Na10 120.7(2) . 1_565
O33 Na2 Na10 69.29(18) . 1_565
O14 Na2 Na10 119.0(2) 2_766 1_565
O35 Na2 Na10 67.3(2) . 1_565
Na1 Na2 Na10 84.17(13) . 1_565
Na3 Na2 Na10 78.24(12) 2_766 1_565
O40 Na3 O36 83.7(3) . 2_766
O40 Na3 O41 93.1(3) . .
O36 Na3 O41 95.9(3) 2_766 .
O40 Na3 O37 100.6(3) . .
O36 Na3 O37 104.1(3) 2_766 .
O41 Na3 O37 156.7(3) . .
O40 Na3 O38 99.9(3) . .
O36 Na3 O38 175.8(3) 2_766 .
O41 Na3 O38 81.7(3) . .
O37 Na3 O38 77.5(4) . .
O40 Na3 O14 167.6(3) . .
O36 Na3 O14 83.9(2) 2_766 .
O41 Na3 O14 88.4(2) . .
O37 Na3 O14 82.2(3) . .
O38 Na3 O14 92.5(3) . .
O40 Na3 Na2 123.5(2) . 2_766
O36 Na3 Na2 39.88(17) 2_766 2_766
O41 Na3 Na2 93.7(2) . 2_766
O37 Na3 Na2 94.2(3) . 2_766
O38 Na3 Na2 136.5(2) . 2_766
O14 Na3 Na2 44.02(17) . 2_766
O51 Na4 O44 99.7(5) . .
O51 Na4 O45 110.6(5) . .
O44 Na4 O45 87.4(4) . .
O51 Na4 O43 160.4(5) . .
O44 Na4 O43 89.3(4) . .
O45 Na4 O43 87.0(4) . .
O51 Na4 O39 82.5(5) . .
O44 Na4 O39 81.0(3) . .
O45 Na4 O39 163.9(5) . .
O43 Na4 O39 81.8(4) . .
O51 Na4 O1 97.8(5) . .
O44 Na4 O1 159.8(5) . .
O45 Na4 O1 95.9(4) . .
O43 Na4 O1 71.0(3) . .
O39 Na4 O1 91.4(3) . .
O51 Na4 Na5 121.5(5) . .
O44 Na4 Na5 55.1(3) . .
O45 Na4 Na5 118.3(4) . .
O43 Na4 Na5 51.0(3) . .
O39 Na4 Na5 45.6(3) . .
O1 Na4 Na5 106.6(3) . .
O51 Na4 Na6 99.5(5) . 2_665
O44 Na4 Na6 140.8(4) . 2_665
O45 Na4 Na6 53.8(3) . 2_665
O43 Na4 Na6 83.8(3) . 2_665
O39 Na4 Na6 135.4(3) . 2_665
O1 Na4 Na6 44.1(3) . 2_665
Na5 Na4 Na6 134.6(3) . 2_665
O39 Na5 Na7 77.5(5) . 2
O39 Na5 O49 175.3(5) . .
Na7 Na5 O49 107.2(5) 2 .
O39 Na5 O20 93.5(3) . 2
Na7 Na5 O20 56.1(4) 2 2
O49 Na5 O20 88.8(4) . 2
O39 Na5 O43 90.2(4) . .
Na7 Na5 O43 133.9(5) 2 .
O49 Na5 O43 86.8(4) . .
O20 Na5 O43 169.9(4) 2 .
O39 Na5 O53 89.3(4) . .
Na7 Na5 O53 50.4(5) 2 .
O49 Na5 O53 94.2(5) . .
O20 Na5 O53 103.7(5) 2 .
O43 Na5 O53 85.7(5) . .
O39 Na5 O44 83.4(4) . .
Na7 Na5 O44 134.3(5) 2 .
O49 Na5 O44 92.7(4) . .
O20 Na5 O44 84.5(3) 2 .
O43 Na5 O44 86.7(4) . .
O53 Na5 O44 169.4(5) . .
O39 Na5 Na4 54.9(3) . .
Na7 Na5 Na4 132.3(5) 2 .
O49 Na5 Na4 120.5(4) . .
O20 Na5 Na4 122.6(3) 2 .
O43 Na5 Na4 53.1(3) . .
O53 Na5 Na4 119.9(4) . .
O44 Na5 Na4 49.5(3) . .
O39 Na5 Na8 148.6(5) . 2
Na7 Na5 Na8 86.0(6) 2 2
O49 Na5 Na8 33.5(6) . 2
O20 Na5 Na8 55.3(5) 2 2
O43 Na5 Na8 120.0(5) . 2
O53 Na5 Na8 100.7(6) . 2
O44 Na5 Na8 89.5(5) . 2
Na4 Na5 Na8 135.9(5) . 2
O50 Na6 O49 117.6(11) . 1_655
O50 Na6 O50 41.8(12) . 2_665
O49 Na6 O50 158.8(9) 1_655 2_665
O50 Na6 O5 93.2(10) . .
O49 Na6 O5 100.6(6) 1_655 .
O50 Na6 O5 87.5(7) 2_665 .
O50 Na6 O1 103.1(10) . 2_665
O49 Na6 O1 96.3(6) 1_655 2_665
O50 Na6 O1 86.4(7) 2_665 2_665
O5 Na6 O1 147.6(7) . 2_665
O50 Na6 O55 30.4(9) . 2_655
O49 Na6 O55 89.7(8) 1_655 2_655
O50 Na6 O55 71.1(8) 2_665 2_655
O5 Na6 O55 87.0(7) . 2_655
O1 Na6 O55 120.7(8) 2_665 2_655
O50 Na6 O45 162.6(11) . 2_665
O49 Na6 O45 73.5(6) 1_655 2_665
O50 Na6 O45 127.7(8) 2_665 2_665
O5 Na6 O45 70.8(4) . 2_665
O1 Na6 O45 88.1(5) 2_665 2_665
O55 Na6 O45 148.5(8) 2_655 2_665
O50 Na6 Na8 82.1(10) . 2_655
O49 Na6 Na8 36.4(6) 1_655 2_655
O50 Na6 Na8 123.8(8) 2_665 2_655
O5 Na6 Na8 96.2(7) . 2_655
O1 Na6 Na8 113.5(7) 2_665 2_655
O55 Na6 Na8 53.3(8) 2_655 2_655
O45 Na6 Na8 105.9(7) 2_665 2_655
O50 Na6 O55 70.1(10) . 1_565
O49 Na6 O55 164.4(8) 1_655 1_565
O50 Na6 O55 29.1(7) 2_665 1_565
O5 Na6 O55 92.2(7) . 1_565
O1 Na6 O55 68.2(6) 2_665 1_565
O55 Na6 O55 100.0(8) 2_655 1_565
O45 Na6 O55 102.8(7) 2_665 1_565
Na8 Na6 O55 151.3(8) 2_655 1_565
O50 Na6 Na4 141.9(10) . 2_665
O49 Na6 Na4 92.0(5) 1_655 2_665
O50 Na6 Na4 104.9(6) 2_665 2_665
O5 Na6 Na4 105.0(5) . 2_665
O1 Na6 Na4 46.7(3) 2_665 2_665
O55 Na6 Na4 167.4(8) 2_655 2_665
O45 Na6 Na4 43.2(3) 2_665 2_665
Na8 Na6 Na4 127.5(6) 2_655 2_665
O55 Na6 Na4 75.9(6) 1_565 2_665
O50 Na6 Na6 25.8(8) . 2_665
O49 Na6 Na6 143.2(8) 1_655 2_665
O50 Na6 Na6 16.0(5) 2_665 2_665
O5 Na6 Na6 89.7(6) . 2_665
O1 Na6 Na6 93.1(6) 2_665 2_665
O55 Na6 Na6 55.4(7) 2_655 2_665
O45 Na6 Na6 142.5(7) 2_665 2_665
Na8 Na6 Na6 107.9(7) 2_655 2_665
O55 Na6 Na6 44.6(6) 1_565 2_665
Na4 Na6 Na6 119.5(6) 2_665 2_665
O50 Na6 W3 87.7(9) . .
O49 Na6 W3 78.4(4) 1_655 .
O50 Na6 W3 101.9(6) 2_665 .
O5 Na6 W3 28.6(2) . .
O1 Na6 W3 169.1(5) 2_665 .
O55 Na6 W3 69.2(6) 2_655 .
O45 Na6 W3 81.3(4) 2_665 .
Na8 Na6 W3 67.7(5) 2_655 .
O55 Na6 W3 116.4(6) 1_565 .
Na4 Na6 W3 123.4(4) 2_665 .
Na6 Na6 W3 96.8(5) 2_665 .
O53 Na7 O20 130.7(9) 2 .
O53 Na7 Na5 70.5(6) 2 2
O20 Na7 Na5 65.3(5) . 2
O53 Na7 O52 119.3(8) 2 .
O20 Na7 O52 85.6(6) . .
Na5 Na7 O52 141.3(8) 2 .
O53 Na7 O47 120.9(8) 2 .
O20 Na7 O47 105.9(7) . .
Na5 Na7 O47 135.9(7) 2 .
O52 Na7 O47 74.6(5) . .
O53 Na7 O39 84.6(7) 2 2
O20 Na7 O39 83.6(5) . 2
Na5 Na7 O39 50.1(4) 2 2
O52 Na7 O39 154.9(7) . 2
O47 Na7 O39 86.8(5) . 2
O53 Na7 W7 151.8(8) 2 .
O20 Na7 W7 25.3(3) . .
Na5 Na7 W7 81.3(5) 2 .
O52 Na7 W7 81.9(5) . .
O47 Na7 W7 80.9(5) . .
O39 Na7 W7 78.6(4) 2 .
O53 Na7 Na8 93.0(7) 2 .
O20 Na7 Na8 44.3(5) . .
Na5 Na7 Na8 56.6(5) 2 .
O52 Na7 Na8 84.8(6) . .
O47 Na7 Na8 145.7(7) . .
O39 Na7 Na8 102.6(6) 2 .
W7 Na7 Na8 69.1(5) . .
O49 Na8 O8 90.1(11) 2 2_655
O49 Na8 O42 86.1(11) 2 .
O8 Na8 O42 167.1(13) 2_655 .
O49 Na8 O55 107.6(13) 2 .
O8 Na8 O55 77.8(10) 2_655 .
O42 Na8 O55 91.6(10) . .
O49 Na8 O20 96.0(11) 2 .
O8 Na8 O20 87.2(8) 2_655 .
O42 Na8 O20 105.5(10) . .
O55 Na8 O20 151.9(12) . .
O49 Na8 O54 152.6(14) 2 .
O8 Na8 O54 67.2(7) 2_655 .
O42 Na8 O54 112.5(10) . .
O55 Na8 O54 54.3(8) . .
O20 Na8 O54 98.0(9) . .
O49 Na8 O38 156.6(14) 2 .
O8 Na8 O38 113.2(10) 2_655 .
O42 Na8 O38 70.7(7) . .
O55 Na8 O38 76.6(9) . .
O20 Na8 O38 87.9(7) . .
O54 Na8 O38 47.7(5) . .
O49 Na8 Na6 51.7(8) 2 2_655
O8 Na8 Na6 79.4(8) 2_655 2_655
O42 Na8 Na6 88.6(8) . 2_655
O55 Na8 Na6 55.9(8) . 2_655
O20 Na8 Na6 144.3(10) . 2_655
O54 Na8 Na6 106.7(9) . 2_655
O38 Na8 Na6 127.8(9) . 2_655
O49 Na8 Na5 47.3(7) 2 2
O8 Na8 Na5 87.6(8) 2_655 2
O42 Na8 Na5 98.7(8) . 2
O55 Na8 Na5 151.4(12) . 2
O20 Na8 Na5 48.7(4) . 2
O54 Na8 Na5 140.4(10) . 2
O38 Na8 Na5 132.0(9) . 2
Na6 Na8 Na5 97.5(7) 2_655 2
O49 Na8 Na7 75.3(9) 2 .
O8 Na8 Na7 59.0(6) 2_655 .
O42 Na8 Na7 131.2(9) . .
O55 Na8 Na7 136.9(11) . .
O20 Na8 Na7 35.7(4) . .
O54 Na8 Na7 103.5(8) . .
O38 Na8 Na7 118.0(8) . .
Na6 Na8 Na7 111.8(8) 2_655 .
Na5 Na8 Na7 37.4(4) 2 .
O49 Na8 W3 83.3(10) 2 2_655
O8 Na8 W3 13.7(4) 2_655 2_655
O42 Na8 W3 153.6(10) . 2_655
O55 Na8 W3 68.9(8) . 2_655
O20 Na8 W3 99.6(7) . 2_655
O54 Na8 W3 71.1(6) . 2_655
O38 Na8 W3 118.8(8) . 2_655
Na6 Na8 W3 65.9(5) 2_655 2_655
Na5 Na8 W3 91.7(6) 2 2_655
Na7 Na8 W3 68.8(5) . 2_655
O7 Na10 O40 105.2(3) 1_545 .
O7 Na10 O36 136.3(3) 1_545 1_545
O40 Na10 O36 88.9(3) . 1_545
O7 Na10 O17 91.5(2) 1_545 2_656
O40 Na10 O17 117.7(3) . 2_656
O36 Na10 O17 118.5(3) 1_545 2_656
O7 Na10 Na2 103.7(2) 1_545 1_545
O40 Na10 Na2 103.3(2) . 1_545
O36 Na10 Na2 32.68(16) 1_545 1_545
O17 Na10 Na2 130.6(2) 2_656 1_545
O30 Si1 O27 114.0(3) . .
O30 Si1 O29 108.8(3) . .
O27 Si1 O29 108.1(3) . .
O30 Si1 O28 109.4(3) . .
O27 Si1 O28 108.3(3) . .
O29 Si1 O28 108.0(3) . .
W1 O1 Na6 135.7(5) . 2_665
W1 O1 Na4 134.1(4) . .
Na6 O1 Na4 89.3(4) 2_665 .
W1 O2 Na1 127.2(3) . 1_455
W1 O3 W2 145.3(4) . .
W3 O4 W1 145.1(3) . .
W2 O5 W3 117.3(3) . .
W2 O5 Na6 126.6(5) . .
W3 O5 Na6 116.0(4) . .
W2 O7 W4 116.4(3) . .
W2 O7 Na10 107.9(3) . 1_565
W4 O7 Na10 112.8(3) . 1_565
W3 O8 Na8 149.0(8) . 2_655
W3 O9 W4 121.7(3) . .
W4 O10 Fe1 139.7(3) . .
W4 O11 Na1 168.3(4) . .
W4 O12 W5 150.0(3) . .
W5 O13 Fe1 140.8(3) . 2_666
W5 O14 Na3 132.2(4) . .
W5 O14 Na2 130.2(3) . 2_766
Na3 O14 Na2 92.3(2) . 2_766
W5 O15 W7 121.2(3) . .
W6 O16 W5 116.8(3) . .
W6 O17 Fe1 140.1(3) . 2_666
W6 O17 Na10 107.5(2) . 2_656
Fe1 O17 Na10 109.0(2) 2_666 2_656
W7 O19 W6 117.6(3) . .
W7 O20 Na7 121.9(5) . .
W7 O20 Na5 134.3(4) . 2
Na7 O20 Na5 58.6(5) . 2
W7 O20 Na8 136.4(6) . .
Na7 O20 Na8 100.1(7) . .
Na5 O20 Na8 76.0(6) 2 .
W7 O21 W8 143.3(3) . .
W6 O22 W8 148.9(3) . .
W8 O23 Na1 134.8(3) . 1_455
W8 O24 W1 116.8(3) . .
W2 O26 Fe1 137.1(3) . .
Si1 O27 Fe1 125.1(3) . .
Si1 O27 Fe1 125.1(3) . 2_666
Fe1 O27 Fe1 96.5(2) . 2_666
Si1 O28 W5 123.9(3) . .
Si1 O28 W7 123.3(3) . .
W5 O28 W7 94.32(17) . .
Si1 O28 W6 124.1(3) . .
W5 O28 W6 91.21(18) . .
W7 O28 W6 90.56(17) . .
Si1 O29 W2 125.1(3) . .
Si1 O29 W4 125.0(3) . .
W2 O29 W4 89.80(19) . .
Si1 O29 W3 123.3(3) . .
W2 O29 W3 90.9(2) . .
W4 O29 W3 92.6(2) . .
Si1 O30 W8 128.0(3) . .
Si1 O30 W1 127.7(3) . .
W8 O30 W1 92.87(19) . .
W3 O31 W7 150.9(4) . .
Na2 O33 Na1 85.6(2) . .
Na2 O34 Na1 87.7(2) . .
Na2 O35 Na1 77.6(3) . .
Na2 O36 Na3 97.9(3) . 2_766
Na2 O36 Na10 106.8(3) . 1_565
Na3 O36 Na10 137.8(3) 2_766 1_565
Na3 O38 Na8 168.4(6) . .
Na5 O39 Na4 79.5(3) . .
Na5 O39 Na7 52.3(4) . 2
Na4 O39 Na7 131.8(5) . 2
Na3 O40 Na10 119.7(3) . .
Na5 O43 Na4 75.9(3) . .
Na4 O44 Na5 75.4(3) . .
Na4 O45 Na6 83.0(4) . 2_665
Na8 O49 Na6 92.0(10) 2 1_455
Na8 O49 Na5 99.2(10) 2 .
Na6 O49 Na5 159.7(8) 1_455 .
Na6 O50 O55 119.3(16) . 2_655
Na6 O50 O50 99.7(18) . 2_665
O55 O50 O50 137(2) 2_655 2_665
Na6 O50 Na6 138.2(12) . 2_665
O55 O50 Na6 100.7(14) 2_655 2_665
O50 O50 Na6 38.5(11) 2_665 2_665
O52 O52 Na7 123.5(8) 2_655 .
Na7 O53 Na5 59.1(6) 2 .
O50 O55 Na8 99.1(15) 2_655 .
O50 O55 Na6 30.3(9) 2_655 2_655
Na8 O55 Na6 70.8(9) . 2_655
O50 O55 Na6 50.2(11) 2_655 1_545
Na8 O55 Na6 148.6(12) . 1_545
Na6 O55 Na6 80.0(8) 2_655 1_545

loop_
_geom_bond_atom_site_label_1
_geom_bond_atom_site_label_2
_geom_bond_distance
_geom_bond_site_symmetry_2
W1 O1 1.711(7) .
W1 O2 1.821(8) .
W1 O24 1.930(6) .
W1 O3 1.935(6) .
W1 O4 2.029(7) .
W1 O30 2.280(6) .
W2 O6 1.742(7) .
W2 O26 1.857(6) .
W2 O7 1.893(6) .
W2 O5 1.940(7) .
W2 O3 1.941(6) .
W2 O29 2.321(6) .
W3 O8 1.709(7) .
W3 O31 1.869(7) .
W3 O4 1.879(7) .
W3 O9 1.905(7) .
W3 O5 1.954(7) .
W3 O29 2.343(6) .
W3 Na6 3.673(14) .
W3 Na8 3.72(2) 2_655
W4 O11 1.722(6) .
W4 O10 1.815(5) .
W4 O12 1.907(5) .
W4 O9 1.959(6) .
W4 O7 1.965(6) .
W4 O29 2.324(5) .
W5 O14 1.730(5) .
W5 O13 1.813(5) .
W5 O12 1.920(5) .
W5 O15 1.944(6) .
W5 O16 1.975(5) .
W5 O28 2.321(5) .
W6 O18 1.725(5) .
W6 O17 1.823(5) .
W6 O22 1.907(5) .
W6 O16 1.933(5) .
W6 O19 1.955(5) .
W6 O28 2.337(5) .
W7 O20 1.724(6) .
W7 O21 1.822(6) .
W7 O19 1.922(6) .
W7 O31 1.924(6) .
W7 O15 1.968(6) .
W7 O28 2.329(5) .
W7 Na7 3.426(16) .
W8 O25 1.745(6) .
W8 O23 1.757(5) .
W8 O22 1.920(5) .
W8 O24 1.922(6) .
W8 O21 2.134(6) .
W8 O30 2.246(5) .
Fe1 O17 1.971(5) 2_666
Fe1 O26 1.985(5) .
Fe1 O13 2.009(5) 2_666
Fe1 O10 2.014(5) .
Fe1 O27 2.036(5) .
Fe1 O27 2.054(5) 2_666
Na1 O32 2.356(7) .
Na1 O11 2.406(7) .
Na1 O34 2.440(7) .
Na1 O33 2.449(8) .
Na1 O23 2.450(7) 1_655
Na1 O35 2.761(9) .
Na1 O2 2.984(9) 1_655
Na1 Na2 3.309(5) .
Na2 O36 2.327(7) .
Na2 O34 2.337(7) .
Na2 O48 2.388(7) .
Na2 O33 2.421(7) .
Na2 O14 2.500(7) 2_766
Na2 O35 2.513(10) .
Na2 Na3 3.595(6) 2_766
Na2 Na10 4.125(7) 1_565
Na3 O40 2.377(8) .
Na3 O36 2.439(9) 2_766
Na3 O41 2.462(7) .
Na3 O37 2.471(10) .
Na3 O38 2.473(10) .
Na3 O14 2.486(7) .
Na3 Na2 3.595(6) 2_766
Na4 O51 2.340(18) .
Na4 O44 2.356(10) .
Na4 O45 2.405(10) .
Na4 O43 2.472(13) .
Na4 O39 2.494(11) .
Na4 O1 2.537(8) .
Na4 Na5 2.999(10) .
Na4 Na6 3.487(15) 2_665
Na5 O39 2.179(10) .
Na5 Na7 2.247(17) 2
Na5 O49 2.299(13) .
Na5 O20 2.393(8) 2
Na5 O43 2.403(11) .
Na5 O53 2.470(15) .
Na5 O44 2.541(11) .
Na5 Na8 3.09(2) 2
Na6 O50 1.48(2) .
Na6 O49 2.288(18) 1_655
Na6 O50 2.34(2) 2_665
Na6 O5 2.369(15) .
Na6 O1 2.425(15) 2_665
Na6 O55 2.56(3) 2_655
Na6 O45 2.836(17) 2_665
Na6 Na8 2.91(3) 2_655
Na6 O55 3.00(3) 1_565
Na6 Na4 3.487(15) 2_665
Na6 Na6 3.59(3) 2_665
Na7 O53 2.02(2) 2
Na7 O20 2.187(17) .
Na7 Na5 2.247(17) 2
Na7 O52 2.308(17) .
Na7 O47 2.352(18) .
Na7 O39 2.772(18) 2
Na7 Na8 3.69(3) .
Na8 O49 1.73(3) 2
Na8 O8 2.15(3) 2_655
Na8 O42 2.27(3) .
Na8 O55 2.48(3) .
Na8 O20 2.62(2) .
Na8 O54 2.69(3) .
Na8 O38 2.83(3) .
Na8 Na6 2.91(3) 2_655
Na8 Na5 3.09(2) 2
Na8 W3 3.72(2) 2_655
Na9 O55' 2.20(3) .
Na10 O7 2.739(8) 1_545
Na10 O40 2.776(10) .
Na10 O36 2.798(9) 1_545
Na10 O17 2.800(8) 2_656
Na10 Na2 4.125(7) 1_545
Si1 O30 1.620(5) .
Si1 O27 1.633(5) .
Si1 O29 1.651(6) .
Si1 O28 1.651(5) .
O1 Na6 2.425(15) 2_665
O2 Na1 2.984(9) 1_455
O7 Na10 2.739(8) 1_565
O8 Na8 2.15(3) 2_655
O13 Fe1 2.009(5) 2_666
O14 Na2 2.500(7) 2_766
O17 Fe1 1.971(5) 2_666
O17 Na10 2.800(8) 2_656
O20 Na5 2.393(8) 2
O23 Na1 2.450(7) 1_455
O27 Fe1 2.054(5) 2_666
O36 Na3 2.440(9) 2_766
O36 Na10 2.798(9) 1_565
O39 Na7 2.772(18) 2
O45 Na6 2.836(17) 2_665
O49 Na8 1.73(3) 2
O49 Na6 2.288(18) 1_455
O50 O55 1.48(3) 2_655
O50 O50 1.59(4) 2_665
O50 Na6 2.34(2) 2_665
O52 O52 1.643(16) 2_655
O53 Na7 2.02(2) 2
O55 O50 1.48(3) 2_655
O55 Na6 2.56(3) 2_655
O55 Na6 3.00(3) 1_545
